data_7025250
loop_
_publ_author_name
'Katoh, Keiichi'
'Komeda, Tadahiro'
'Yamashita, Masahiro'

_publ_section_title
;
 Surface morphologies, electronic structures, and Kondo effect of
 lanthanide(III)-phthalocyanine molecules on Au(111) by using STM, STS and
 FET properties for next generation devices.
;
_journal_issue 20
_journal_name_full 'Dalton transactions (Cambridge, England : 2003)'
_journal_page_first 4708
_journal_page_last 4723
_journal_paper_doi 10.1039/b926121d
_journal_volume 39
_journal_year 2010
_chemical_absolute_configuration 'CHOOSE rm ad rmad syn or unk'
_chemical_formula_moiety 'C64 H32 N16 Y '
_chemical_formula_sum 'C64 H32 N16 Y'
_chemical_formula_weight 1113.97
_space_group_IT_number 19
_symmetry_cell_setting orthorhombic
_symmetry_Int_Tables_number 19
_symmetry_space_group_name_Hall 'P 2ac 2ab'
_symmetry_space_group_name_H-M 'P 21 21 21'
_audit_creation_date 2008-10-25
_audit_creation_method 'by CrystalStructure 3.8'
_cell_angle_alpha 90.0000
_cell_angle_beta 90.0000
_cell_angle_gamma 90.0000
_cell_formula_units_Z 4
_cell_length_a 8.835(3)
_cell_length_b 10.616(4)
_cell_length_c 50.789(17)
_cell_measurement_reflns_used 4045
_cell_measurement_temperature 93.1
_cell_measurement_theta_max 27.4
_cell_measurement_theta_min 3.0
_cell_volume 4764(3)
_computing_cell_refinement CrystalClear
_computing_data_collection CrystalClear
_computing_data_reduction CrystalStructure
_computing_publication_material 'CrystalStructure 3.8'
_computing_structure_refinement SHELXL
_computing_structure_solution SIR97
_diffrn_detector_area_resol_mean 7.31
_diffrn_measured_fraction_theta_full 0.994
_diffrn_measured_fraction_theta_max 0.994
_diffrn_measurement_device_type 'Rigaku Saturn'
_diffrn_measurement_method \w
_diffrn_radiation_type 'Mo K\a'
_diffrn_radiation_wavelength 0.71070
_diffrn_reflns_av_R_equivalents 0.083
_diffrn_reflns_limit_h_max 8
_diffrn_reflns_limit_h_min -11
_diffrn_reflns_limit_k_max 12
_diffrn_reflns_limit_k_min -13
_diffrn_reflns_limit_l_max 65
_diffrn_reflns_limit_l_min -63
_diffrn_reflns_number 30928
_diffrn_reflns_theta_full 27.48
_diffrn_reflns_theta_max 27.48
_exptl_absorpt_coefficient_mu 1.292
_exptl_absorpt_correction_T_max 0.772
_exptl_absorpt_correction_T_min 0.692
_exptl_absorpt_correction_type multi-scan
_exptl_absorpt_process_details 'Jacobson, R. (1998) Private communication'
_exptl_crystal_colour green
_exptl_crystal_density_diffrn 1.553
_exptl_crystal_density_method 'not measured'
_exptl_crystal_description needle
_exptl_crystal_F_000 2268.00
_exptl_crystal_size_max 0.20
_exptl_crystal_size_mid 0.08
_exptl_crystal_size_min 0.02
_refine_diff_density_max 0.98
_refine_diff_density_min -0.75
_refine_ls_abs_structure_details 'Flack, H. D. (1983), Acta Cryst. A39, 876-881. 4677 Friedel Pairs'
_refine_ls_abs_structure_Flack -0.024(7)
_refine_ls_extinction_method none
_refine_ls_goodness_of_fit_ref 1.083
_refine_ls_hydrogen_treatment refall
_refine_ls_number_parameters 731
_refine_ls_number_reflns 10791
_refine_ls_R_factor_gt 0.0721
_refine_ls_shift/su_max 0.0010
_refine_ls_structure_factor_coef Fsqd
_refine_ls_weighting_details 'w = 1/[\s^2^(Fo^2^)+(0.0496P)^2^+0.0000P] where P=(Fo^2^+2Fc^2^)/3'
_refine_ls_weighting_scheme calc
_refine_ls_wR_factor_ref 0.1576
_reflns_number_gt 8080
_reflns_number_total 10791
_reflns_threshold_expression F^2^>2.0\s(F^2^)
_cod_data_source_file b926121d.txt
_cod_data_source_block '__YPc2'
_cod_original_formula_sum 'C64 H32 N16 Y '
_cod_database_code 7025250

loop_
_symmetry_equiv_pos_site_id
_symmetry_equiv_pos_as_xyz
1 +X,+Y,+Z
2 1/2+X,1/2-Y,-Z
3 -X,1/2+Y,1/2-Z
4 1/2-X,-Y,1/2+Z

loop_
_atom_site_label
_atom_site_type_symbol
_atom_site_fract_x
_atom_site_fract_y
_atom_site_fract_z
_atom_site_U_iso_or_equiv
_atom_site_adp_type
_atom_site_occupancy
_atom_site_symmetry_multiplicity
_atom_site_calc_flag
_atom_site_refinement_flags
Y(1) Y 0.28805(6) 0.42923(5) 0.375756(9) 0.02592(13) Uani 1.00 1 d .
N(1) N 0.3226(5) 0.2259(3) 0.35596(8) 0.0266(10) Uani 1.00 1 d .
N(2) N 0.2941(5) 0.2793(3) 0.30964(8) 0.0293(9) Uani 1.00 1 d .
N(3) N 0.1376(4) 0.4164(4) 0.33642(8) 0.0258(9) Uani 1.00 1 d .
N(4) N -0.0649(4) 0.5642(4) 0.34727(8) 0.0279(9) Uani 1.00 1 d .
N(5) N 0.0267(4) 0.4619(4) 0.38702(8) 0.0285(10) Uani 1.00 1 d .
N(6) N 0.0282(5) 0.3880(4) 0.43234(8) 0.0268(10) Uani 1.00 1 d .
N(7) N 0.2091(5) 0.2693(3) 0.40657(8) 0.0265(9) Uani 1.00 1 d .
N(8) N 0.3804(5) 0.0978(4) 0.39457(8) 0.0308(10) Uani 1.00 1 d .
N(9) N 0.5255(5) 0.3814(4) 0.39636(8) 0.0274(10) Uani 1.00 1 d .
N(10) N 0.4563(4) 0.4076(4) 0.44244(8) 0.0269(10) Uani 1.00 1 d .
N(11) N 0.3148(4) 0.5537(3) 0.41486(8) 0.0261(9) Uani 1.00 1 d .
N(12) N 0.1699(4) 0.7405(4) 0.40354(8) 0.0289(10) Uani 1.00 1 d .
N(13) N 0.2809(5) 0.6476(3) 0.36391(8) 0.0284(9) Uani 1.00 1 d .
N(14) N 0.3722(5) 0.6384(4) 0.31894(8) 0.0284(10) Uani 1.00 1 d .
N(15) N 0.4906(5) 0.4764(4) 0.34560(8) 0.0297(10) Uani 1.00 1 d .
N(16) N 0.6736(5) 0.3156(4) 0.35798(8) 0.0300(10) Uani 1.00 1 d .
C(1) C 0.3913(6) 0.1270(4) 0.36904(10) 0.0287(12) Uani 1.00 1 d .
C(2) C 0.4782(6) 0.0505(5) 0.34999(10) 0.0291(12) Uani 1.00 1 d .
C(3) C 0.5732(6) -0.0514(5) 0.35300(11) 0.0382(14) Uani 1.00 1 d .
C(4) C 0.6402(7) -0.1005(5) 0.33021(11) 0.0397(14) Uani 1.00 1 d .
C(5) C 0.6128(7) -0.0487(5) 0.30604(11) 0.0390(14) Uani 1.00 1 d .
C(6) C 0.5184(6) 0.0557(5) 0.30291(10) 0.0337(12) Uani 1.00 1 d .
C(7) C 0.4505(6) 0.1034(5) 0.32497(10) 0.0303(12) Uani 1.00 1 d .
C(8) C 0.3512(6) 0.2115(4) 0.32969(10) 0.0286(12) Uani 1.00 1 d .
C(9) C 0.1959(6) 0.3724(4) 0.31317(10) 0.0288(12) Uani 1.00 1 d .
C(10) C 0.1318(6) 0.4440(5) 0.29100(10) 0.0279(11) Uani 1.00 1 d .
C(11) C 0.1643(6) 0.4425(5) 0.26434(9) 0.0327(12) Uani 1.00 1 d .
C(12) C 0.0882(6) 0.5297(5) 0.24855(11) 0.0379(14) Uani 1.00 1 d .
C(13) C -0.0179(6) 0.6125(5) 0.25952(11) 0.0398(14) Uani 1.00 1 d .
C(14) C -0.0493(6) 0.6140(5) 0.28620(11) 0.0330(13) Uani 1.00 1 d .
C(15) C 0.0278(6) 0.5287(5) 0.30225(10) 0.0289(12) Uani 1.00 1 d .
C(16) C 0.0270(6) 0.5053(5) 0.33039(10) 0.0281(12) Uani 1.00 1 d .
C(17) C -0.0686(5) 0.5400(4) 0.37315(11) 0.0273(11) Uani 1.00 1 d .
C(18) C -0.1805(6) 0.5972(4) 0.39075(10) 0.0284(12) Uani 1.00 1 d .
C(19) C -0.2958(6) 0.6824(4) 0.38676(10) 0.0322(12) Uani 1.00 1 d .
C(20) C -0.3784(6) 0.7217(5) 0.40869(10) 0.0336(13) Uani 1.00 1 d .
C(21) C -0.3434(6) 0.6768(5) 0.43390(11) 0.0347(13) Uani 1.00 1 d .
C(22) C -0.2292(6) 0.5879(4) 0.43781(10) 0.0297(11) Uani 1.00 1 d .
C(23) C -0.1484(6) 0.5484(5) 0.41589(10) 0.0303(12) Uani 1.00 1 d .
C(24) C -0.0240(6) 0.4602(4) 0.41266(10) 0.0268(12) Uani 1.00 1 d .
C(25) C 0.1297(6) 0.2963(5) 0.42935(10) 0.0274(11) Uani 1.00 1 d .
C(26) C 0.1726(6) 0.2080(5) 0.45007(10) 0.0300(13) Uani 1.00 1 d .
C(27) C 0.1280(6) 0.1990(5) 0.47633(10) 0.0317(12) Uani 1.00 1 d .
C(28) C 0.1939(6) 0.1030(4) 0.49140(10) 0.0335(13) Uani 1.00 1 d .
C(29) C 0.2959(7) 0.0210(5) 0.48034(10) 0.0369(13) Uani 1.00 1 d .
C(30) C 0.3382(6) 0.0269(5) 0.45378(11) 0.0347(13) Uani 1.00 1 d .
C(31) C 0.2757(6) 0.1226(4) 0.43881(10) 0.0286(11) Uani 1.00 1 d .
C(32) C 0.2944(6) 0.1633(4) 0.41142(9) 0.0249(10) Uani 1.00 1 d .
C(33) C 0.6358(6) 0.3128(4) 0.38368(10) 0.0265(11) Uani 1.00 1 d .
C(34) C 0.7154(6) 0.2308(4) 0.40271(9) 0.0284(11) Uani 1.00 1 d .
C(35) C 0.8260(6) 0.1414(5) 0.39906(11) 0.0363(14) Uani 1.00 1 d .
C(36) C 0.8676(6) 0.0726(6) 0.42146(10) 0.0410(14) Uani 1.00 1 d .
C(37) C 0.8042(6) 0.0968(5) 0.44621(10) 0.0346(13) Uani 1.00 1 d .
C(38) C 0.6947(6) 0.1888(4) 0.44951(10) 0.0309(12) Uani 1.00 1 d .
C(39) C 0.6484(6) 0.2569(5) 0.42733(10) 0.0274(11) Uani 1.00 1 d .
C(40) C 0.5339(6) 0.3520(4) 0.42288(10) 0.0265(11) Uani 1.00 1 d .
C(41) C 0.3587(6) 0.5003(4) 0.43830(10) 0.0265(11) Uani 1.00 1 d .
C(42) C 0.2855(6) 0.5669(4) 0.46045(9) 0.0271(10) Uani 1.00 1 d .
C(43) C 0.2833(6) 0.5475(5) 0.48713(9) 0.0328(12) Uani 1.00 1 d .
C(44) C 0.1942(7) 0.6258(5) 0.50261(11) 0.0406(14) Uani 1.00 1 d .
C(45) C 0.1095(7) 0.7246(5) 0.49105(10) 0.0363(14) Uani 1.00 1 d .
C(46) C 0.1126(6) 0.7447(5) 0.46437(10) 0.0320(12) Uani 1.00 1 d .
C(47) C 0.2010(7) 0.6647(4) 0.44877(9) 0.0293(11) Uani 1.00 1 d .
C(48) C 0.2250(6) 0.6558(4) 0.42050(10) 0.0273(11) Uani 1.00 1 d .
C(49) C 0.1984(6) 0.7369(4) 0.37758(10) 0.0303(11) Uani 1.00 1 d .
C(50) C 0.1501(6) 0.8388(4) 0.35965(10) 0.0265(11) Uani 1.00 1 d .
C(51) C 0.0691(7) 0.9479(5) 0.36297(12) 0.0420(15) Uani 1.00 1 d .
C(52) C 0.0429(6) 1.0242(5) 0.34085(12) 0.0394(14) Uani 1.00 1 d .
C(53) C 0.0985(6) 0.9899(5) 0.31684(11) 0.0367(14) Uani 1.00 1 d .
C(54) C 0.1816(6) 0.8798(5) 0.31282(10) 0.0318(13) Uani 1.00 1 d .
C(55) C 0.2077(6) 0.8068(4) 0.33483(10) 0.0280(11) Uani 1.00 1 d .
C(56) C 0.2916(6) 0.6894(4) 0.33833(10) 0.0260(11) Uani 1.00 1 d .
C(57) C 0.4654(6) 0.5407(4) 0.32271(10) 0.0264(11) Uani 1.00 1 d .
C(58) C 0.5611(6) 0.4909(5) 0.30135(10) 0.0282(12) Uani 1.00 1 d .
C(59) C 0.5648(6) 0.5152(5) 0.27462(10) 0.0324(13) Uani 1.00 1 d .
C(60) C 0.6591(6) 0.4394(5) 0.25940(11) 0.0354(13) Uani 1.00 1 d .
C(61) C 0.7457(6) 0.3439(5) 0.27044(10) 0.0394(15) Uani 1.00 1 d .
C(62) C 0.7439(6) 0.3210(5) 0.29759(10) 0.0333(13) Uani 1.00 1 d .
C(63) C 0.6496(6) 0.3961(4) 0.31270(10) 0.0272(12) Uani 1.00 1 d .
C(64) C 0.6062(6) 0.3929(4) 0.34075(10) 0.0281(12) Uani 1.00 1 d .
H(1) H 0.5924 -0.0869 0.3698 0.046 Uiso 1.00 1 c R
H(2) H 0.7060 -0.1710 0.3316 0.048 Uiso 1.00 1 c R
H(3) H 0.6592 -0.0848 0.2909 0.047 Uiso 1.00 1 c R
H(4) H 0.5020 0.0923 0.2861 0.040 Uiso 1.00 1 c R
H(5) H 0.2351 0.3848 0.2571 0.039 Uiso 1.00 1 c R
H(6) H 0.1086 0.5328 0.2302 0.045 Uiso 1.00 1 c R
H(7) H -0.0699 0.6694 0.2483 0.048 Uiso 1.00 1 c R
H(8) H -0.1210 0.6713 0.2934 0.040 Uiso 1.00 1 c R
H(9) H -0.3183 0.7134 0.3696 0.039 Uiso 1.00 1 c R
H(10) H -0.4594 0.7796 0.4065 0.040 Uiso 1.00 1 c R
H(11) H -0.3985 0.7075 0.4486 0.042 Uiso 1.00 1 c R
H(12) H -0.2076 0.5557 0.4548 0.036 Uiso 1.00 1 c R
H(13) H 0.0561 0.2555 0.4837 0.038 Uiso 1.00 1 c R
H(14) H 0.1677 0.0945 0.5094 0.040 Uiso 1.00 1 c R
H(15) H 0.3396 -0.0423 0.4911 0.044 Uiso 1.00 1 c R
H(16) H 0.4068 -0.0323 0.4464 0.042 Uiso 1.00 1 c R
H(17) H 0.8714 0.1272 0.3824 0.044 Uiso 1.00 1 c R
H(18) H 0.9409 0.0077 0.4198 0.049 Uiso 1.00 1 c R
H(19) H 0.8369 0.0492 0.4610 0.041 Uiso 1.00 1 c R
H(20) H 0.6522 0.2052 0.4663 0.037 Uiso 1.00 1 c R
H(21) H 0.3416 0.4820 0.4949 0.039 Uiso 1.00 1 c R
H(22) H 0.1899 0.6129 0.5211 0.049 Uiso 1.00 1 c R
H(23) H 0.0498 0.7778 0.5019 0.044 Uiso 1.00 1 c R
H(24) H 0.0561 0.8113 0.4567 0.038 Uiso 1.00 1 c R
H(25) H 0.0318 0.9713 0.3798 0.050 Uiso 1.00 1 c R
H(26) H -0.0137 1.0998 0.3426 0.047 Uiso 1.00 1 c R
H(27) H 0.0799 1.0434 0.3022 0.044 Uiso 1.00 1 c R
H(28) H 0.2180 0.8565 0.2959 0.038 Uiso 1.00 1 c R
H(29) H 0.5059 0.5806 0.2670 0.039 Uiso 1.00 1 c R
H(30) H 0.6643 0.4534 0.2410 0.042 Uiso 1.00 1 c R
H(31) H 0.8072 0.2931 0.2594 0.047 Uiso 1.00 1 c R
H(32) H 0.8046 0.2570 0.3053 0.040 Uiso 1.00 1 c R

loop_
_atom_site_aniso_label
_atom_site_aniso_U_11
_atom_site_aniso_U_22
_atom_site_aniso_U_33
_atom_site_aniso_U_12
_atom_site_aniso_U_13
_atom_site_aniso_U_23
Y(1) 0.0274(2) 0.0286(2) 0.0217(2) -0.0004(2) 0.0002(2) -0.0002(2)
N(1) 0.032(2) 0.026(2) 0.022(2) 0.002(2) -0.0031(18) -0.0023(17)
N(2) 0.032(2) 0.029(2) 0.027(2) 0.002(2) -0.006(2) -0.0047(18)
N(3) 0.027(2) 0.029(2) 0.021(2) -0.001(2) 0.0004(17) 0.0014(18)
N(4) 0.028(2) 0.032(2) 0.024(2) -0.001(2) 0.0008(18) 0.003(2)
N(5) 0.028(2) 0.035(2) 0.022(2) -0.002(2) -0.0030(19) 0.0008(18)
N(6) 0.025(2) 0.030(2) 0.025(2) -0.005(2) 0.0023(19) 0.0041(18)
N(7) 0.026(2) 0.029(2) 0.024(2) -0.005(2) 0.001(2) 0.0002(17)
N(8) 0.032(2) 0.032(2) 0.028(2) -0.003(2) -0.003(2) -0.0001(19)
N(9) 0.028(2) 0.034(2) 0.020(2) -0.003(2) 0.0008(18) 0.0017(18)
N(10) 0.029(2) 0.030(2) 0.022(2) -0.004(2) 0.0019(18) -0.0051(18)
N(11) 0.031(2) 0.025(2) 0.023(2) 0.003(2) 0.0001(18) -0.0028(17)
N(12) 0.027(2) 0.030(2) 0.030(2) 0.0052(19) -0.0043(19) 0.0030(19)
N(13) 0.036(2) 0.028(2) 0.021(2) -0.003(2) 0.000(2) -0.0014(17)
N(14) 0.028(2) 0.032(2) 0.026(2) -0.004(2) 0.0043(19) 0.0012(19)
N(15) 0.029(2) 0.033(2) 0.027(2) 0.001(2) 0.002(2) 0.0000(19)
N(16) 0.031(2) 0.035(2) 0.024(2) 0.000(2) 0.0012(18) 0.0023(19)
C(1) 0.025(2) 0.029(2) 0.032(3) 0.005(2) -0.007(2) 0.003(2)
C(2) 0.037(3) 0.029(2) 0.021(2) 0.000(2) -0.003(2) -0.001(2)
C(3) 0.052(3) 0.033(3) 0.030(3) 0.003(3) -0.003(2) 0.004(2)
C(4) 0.048(3) 0.035(3) 0.035(3) 0.011(2) 0.006(2) -0.000(2)
C(5) 0.047(3) 0.038(3) 0.032(3) 0.005(3) 0.003(2) -0.004(2)
C(6) 0.039(3) 0.034(3) 0.028(2) 0.002(2) 0.001(2) -0.003(2)
C(7) 0.037(3) 0.027(2) 0.028(2) -0.003(2) -0.003(2) -0.003(2)
C(8) 0.034(3) 0.025(2) 0.026(2) -0.001(2) -0.003(2) 0.000(2)
C(9) 0.036(3) 0.028(2) 0.022(2) -0.005(2) 0.003(2) 0.002(2)
C(10) 0.029(2) 0.031(2) 0.024(2) -0.006(2) -0.002(2) 0.006(2)
C(11) 0.040(3) 0.041(3) 0.018(2) -0.000(2) -0.001(2) 0.007(2)
C(12) 0.043(3) 0.045(3) 0.025(2) -0.008(2) -0.003(2) 0.002(2)
C(13) 0.038(3) 0.052(3) 0.028(3) 0.000(3) -0.003(2) 0.008(2)
C(14) 0.024(3) 0.040(3) 0.035(3) -0.001(2) -0.001(2) 0.002(2)
C(15) 0.025(2) 0.040(3) 0.022(2) -0.012(2) -0.000(2) 0.006(2)
C(16) 0.034(3) 0.028(2) 0.022(2) 0.001(2) 0.001(2) 0.002(2)
C(17) 0.025(2) 0.024(2) 0.033(2) -0.003(2) -0.004(2) 0.006(2)
C(18) 0.027(3) 0.031(2) 0.028(2) 0.001(2) 0.003(2) 0.002(2)
C(19) 0.039(3) 0.030(2) 0.027(2) 0.001(2) 0.001(2) 0.001(2)
C(20) 0.033(3) 0.035(3) 0.032(3) 0.005(2) 0.004(2) 0.004(2)
C(21) 0.036(3) 0.036(3) 0.032(3) -0.003(2) 0.009(2) -0.003(2)
C(22) 0.033(3) 0.033(2) 0.022(2) -0.005(2) -0.001(2) 0.000(2)
C(23) 0.030(2) 0.031(3) 0.030(2) -0.001(2) 0.002(2) 0.001(2)
C(24) 0.029(2) 0.032(3) 0.020(2) -0.003(2) 0.004(2) 0.004(2)
C(25) 0.028(3) 0.029(2) 0.025(2) 0.001(2) 0.003(2) -0.005(2)
C(26) 0.040(3) 0.030(2) 0.020(2) -0.006(2) -0.001(2) 0.004(2)
C(27) 0.032(3) 0.042(3) 0.021(2) -0.000(2) 0.003(2) 0.002(2)
C(28) 0.044(3) 0.034(3) 0.023(2) 0.000(2) -0.001(2) 0.007(2)
C(29) 0.049(3) 0.036(2) 0.026(2) -0.002(3) -0.006(2) 0.007(2)
C(30) 0.033(3) 0.036(3) 0.036(3) 0.005(2) 0.001(2) 0.003(2)
C(31) 0.034(3) 0.027(2) 0.024(2) -0.004(2) 0.000(2) 0.002(2)
C(32) 0.026(2) 0.022(2) 0.027(2) -0.004(2) 0.005(2) -0.0016(19)
C(33) 0.027(2) 0.023(2) 0.029(2) -0.004(2) 0.005(2) -0.003(2)
C(34) 0.030(2) 0.032(2) 0.023(2) -0.006(2) -0.000(2) 0.004(2)
C(35) 0.040(3) 0.035(3) 0.034(3) 0.015(2) -0.001(2) -0.002(2)
C(36) 0.041(3) 0.050(3) 0.032(3) 0.015(3) 0.005(2) 0.004(3)
C(37) 0.037(3) 0.043(3) 0.023(2) -0.005(2) -0.004(2) 0.007(2)
C(38) 0.035(3) 0.034(2) 0.024(2) 0.002(2) -0.003(2) 0.000(2)
C(39) 0.027(2) 0.031(2) 0.024(2) 0.003(2) -0.000(2) -0.001(2)
C(40) 0.037(3) 0.021(2) 0.021(2) -0.003(2) -0.003(2) -0.004(2)
C(41) 0.025(2) 0.029(2) 0.026(2) -0.011(2) -0.001(2) 0.001(2)
C(42) 0.028(2) 0.028(2) 0.025(2) -0.003(2) -0.002(2) -0.008(2)
C(43) 0.040(3) 0.036(3) 0.022(2) 0.002(2) 0.000(2) -0.001(2)
C(44) 0.056(4) 0.036(3) 0.030(3) 0.007(3) 0.005(3) 0.002(2)
C(45) 0.047(3) 0.045(3) 0.018(2) 0.015(3) 0.006(2) -0.003(2)
C(46) 0.035(3) 0.035(3) 0.026(2) 0.003(2) -0.001(2) 0.002(2)
C(47) 0.036(3) 0.033(2) 0.019(2) -0.006(2) 0.005(2) -0.002(2)
C(48) 0.025(2) 0.029(2) 0.028(2) 0.002(2) 0.002(2) -0.005(2)
C(49) 0.042(3) 0.028(2) 0.022(2) -0.003(2) -0.001(2) 0.006(2)
C(50) 0.029(3) 0.028(2) 0.023(2) 0.004(2) 0.002(2) 0.004(2)
C(51) 0.048(3) 0.041(3) 0.037(3) 0.001(3) -0.001(2) 0.005(2)
C(52) 0.037(3) 0.035(3) 0.046(3) 0.011(2) 0.011(2) 0.010(2)
C(53) 0.039(3) 0.046(3) 0.025(3) -0.003(3) -0.006(2) 0.001(2)
C(54) 0.034(3) 0.036(3) 0.026(2) -0.000(2) -0.002(2) 0.002(2)
C(55) 0.030(3) 0.026(2) 0.028(2) 0.000(2) -0.006(2) 0.004(2)
C(56) 0.025(2) 0.027(2) 0.026(2) -0.004(2) -0.004(2) 0.004(2)
C(57) 0.034(3) 0.023(2) 0.022(2) -0.008(2) 0.000(2) -0.000(2)
C(58) 0.026(3) 0.034(3) 0.024(2) -0.000(2) 0.002(2) 0.001(2)
C(59) 0.035(3) 0.042(3) 0.020(2) 0.005(2) -0.005(2) 0.004(2)
C(60) 0.039(3) 0.042(3) 0.026(2) 0.005(3) 0.006(2) 0.001(2)
C(61) 0.040(4) 0.052(3) 0.026(2) 0.001(2) 0.007(2) -0.008(2)
C(62) 0.037(3) 0.034(3) 0.029(2) 0.005(2) 0.002(2) 0.000(2)
C(63) 0.029(2) 0.032(3) 0.021(2) -0.004(2) 0.001(2) -0.001(2)
C(64) 0.032(3) 0.029(2) 0.024(2) 0.002(2) 0.002(2) -0.005(2)

loop_
_atom_type_symbol
_atom_type_description
_atom_type_scat_dispersion_real
_atom_type_scat_dispersion_imag
_atom_type_scat_source
C C 0.003 0.002
;
International Tables for Crystallography
(1992, Vol. C, Tables 4.2.6.8 and 6.1.1.4)
;
H H 0.000 0.000
;
International Tables for Crystallography
(1992, Vol. C, Table 6.1.1.4)
;
N N 0.006 0.003
;
International Tables for Crystallography
(1992, Vol. C, Tables 4.2.6.8 and 6.1.1.4)
;
Y Y -2.796 3.567
;
International Tables for Crystallography
(1992, Vol. C, Tables 4.2.6.8 and 6.1.1.4)
;

loop_
_geom_angle_atom_site_label_1
_geom_angle_atom_site_label_2
_geom_angle_atom_site_label_3
_geom_angle
_geom_angle_publ_flag
N(1) Y(1) N(3) 70.80(14) yes
N(1) Y(1) N(5) 110.58(15) yes
N(1) Y(1) N(7) 71.07(13) yes
N(1) Y(1) N(9) 83.18(14) yes
N(1) Y(1) N(11) 146.11(14) yes
N(1) Y(1) N(13) 140.19(13) yes
N(1) Y(1) N(15) 80.01(14) yes
N(3) Y(1) N(5) 71.02(14) yes
N(3) Y(1) N(7) 109.84(14) yes
N(3) Y(1) N(9) 146.54(14) yes
N(3) Y(1) N(11) 140.76(14) yes
N(3) Y(1) N(13) 80.30(14) yes
N(3) Y(1) N(15) 83.93(14) yes
N(5) Y(1) N(7) 70.69(15) yes
N(5) Y(1) N(9) 140.06(14) yes
N(5) Y(1) N(11) 79.51(14) yes
N(5) Y(1) N(13) 83.95(15) yes
N(5) Y(1) N(15) 146.62(14) yes
N(7) Y(1) N(9) 79.68(15) yes
N(7) Y(1) N(11) 83.04(13) yes
N(7) Y(1) N(13) 146.75(14) yes
N(7) Y(1) N(15) 140.72(15) yes
N(9) Y(1) N(11) 70.67(14) yes
N(9) Y(1) N(13) 109.74(15) yes
N(9) Y(1) N(15) 70.83(14) yes
N(11) Y(1) N(13) 71.18(13) yes
N(11) Y(1) N(15) 109.81(14) yes
N(13) Y(1) N(15) 70.04(15) yes
Y(1) N(1) C(1) 122.5(3) yes
Y(1) N(1) C(8) 122.2(3) yes
C(1) N(1) C(8) 107.6(4) yes
C(8) N(2) C(9) 122.7(4) yes
Y(1) N(3) C(9) 121.8(3) yes
Y(1) N(3) C(16) 122.2(3) yes
C(9) N(3) C(16) 107.8(4) yes
C(16) N(4) C(17) 123.6(4) yes
Y(1) N(5) C(17) 123.6(3) yes
Y(1) N(5) C(24) 122.4(3) yes
C(17) N(5) C(24) 107.0(4) yes
C(24) N(6) C(25) 124.3(4) yes
Y(1) N(7) C(25) 122.9(3) yes
Y(1) N(7) C(32) 122.2(3) yes
C(25) N(7) C(32) 107.3(4) yes
C(1) N(8) C(32) 122.7(4) yes
Y(1) N(9) C(33) 121.8(3) yes
Y(1) N(9) C(40) 121.3(3) yes
C(33) N(9) C(40) 107.3(4) yes
C(40) N(10) C(41) 122.7(4) yes
Y(1) N(11) C(41) 121.2(3) yes
Y(1) N(11) C(48) 123.4(3) yes
C(41) N(11) C(48) 107.9(4) yes
C(48) N(12) C(49) 123.0(4) yes
Y(1) N(13) C(49) 123.4(3) yes
Y(1) N(13) C(56) 123.2(3) yes
C(49) N(13) C(56) 106.8(4) yes
C(56) N(14) C(57) 122.6(4) yes
Y(1) N(15) C(57) 121.6(3) yes
Y(1) N(15) C(64) 122.1(3) yes
C(57) N(15) C(64) 106.9(4) yes
C(33) N(16) C(64) 122.4(4) yes
N(1) C(1) N(8) 127.6(4) yes
N(1) C(1) C(2) 109.3(4) yes
N(8) C(1) C(2) 123.0(4) yes
C(1) C(2) C(3) 132.5(4) yes
C(1) C(2) C(7) 106.3(4) yes
C(3) C(2) C(7) 121.2(4) yes
C(2) C(3) C(4) 117.3(5) yes
C(3) C(4) C(5) 121.2(5) yes
C(4) C(5) C(6) 121.8(5) yes
C(5) C(6) C(7) 117.5(4) yes
C(2) C(7) C(6) 121.0(5) yes
C(2) C(7) C(8) 105.6(4) yes
C(6) C(7) C(8) 133.4(4) yes
N(1) C(8) N(2) 127.6(4) yes
N(1) C(8) C(7) 111.0(4) yes
N(2) C(8) C(7) 121.3(4) yes
N(2) C(9) N(3) 128.0(4) yes
N(2) C(9) C(10) 122.2(4) yes
N(3) C(9) C(10) 109.8(4) yes
C(9) C(10) C(11) 131.5(5) yes
C(9) C(10) C(15) 105.7(4) yes
C(11) C(10) C(15) 122.7(4) yes
C(10) C(11) C(12) 117.0(5) yes
C(11) C(12) C(13) 120.6(5) yes
C(12) C(13) C(14) 122.1(5) yes
C(13) C(14) C(15) 117.8(5) yes
C(10) C(15) C(14) 119.8(4) yes
C(10) C(15) C(16) 107.1(4) yes
C(14) C(15) C(16) 133.1(5) yes
N(3) C(16) N(4) 127.1(4) yes
N(3) C(16) C(15) 109.2(4) yes
N(4) C(16) C(15) 123.7(4) yes
N(4) C(17) N(5) 127.1(4) yes
N(4) C(17) C(18) 122.3(4) yes
N(5) C(17) C(18) 110.5(4) yes
C(17) C(18) C(19) 133.0(4) yes
C(17) C(18) C(23) 105.4(4) yes
C(19) C(18) C(23) 121.6(4) yes
C(18) C(19) C(20) 117.7(4) yes
C(19) C(20) C(21) 120.9(5) yes
C(20) C(21) C(22) 121.3(5) yes
C(21) C(22) C(23) 117.5(4) yes
C(18) C(23) C(22) 120.9(4) yes
C(18) C(23) C(24) 106.7(4) yes
C(22) C(23) C(24) 132.4(4) yes
N(5) C(24) N(6) 126.9(4) yes
N(5) C(24) C(23) 110.1(4) yes
N(6) C(24) C(23) 123.0(4) yes
N(6) C(25) N(7) 126.0(4) yes
N(6) C(25) C(26) 124.2(4) yes
N(7) C(25) C(26) 109.8(4) yes
C(25) C(26) C(27) 131.4(5) yes
C(25) C(26) C(31) 106.8(4) yes
C(27) C(26) C(31) 121.8(4) yes
C(26) C(27) C(28) 117.1(5) yes
C(27) C(28) C(29) 120.7(4) yes
C(28) C(29) C(30) 122.8(5) yes
C(29) C(30) C(31) 117.1(5) yes
C(26) C(31) C(30) 120.6(4) yes
C(26) C(31) C(32) 105.6(4) yes
C(30) C(31) C(32) 133.8(5) yes
N(7) C(32) N(8) 128.4(4) yes
N(7) C(32) C(31) 110.4(4) yes
N(8) C(32) C(31) 121.2(4) yes
N(9) C(33) N(16) 128.1(4) yes
N(9) C(33) C(34) 110.0(4) yes
N(16) C(33) C(34) 121.8(4) yes
C(33) C(34) C(35) 131.0(4) yes
C(33) C(34) C(39) 105.3(4) yes
C(35) C(34) C(39) 123.6(4) yes
C(34) C(35) C(36) 115.9(5) yes
C(35) C(36) C(37) 121.9(5) yes
C(36) C(37) C(38) 121.1(5) yes
C(37) C(38) C(39) 118.1(4) yes
C(34) C(39) C(38) 119.3(4) yes
C(34) C(39) C(40) 107.0(4) yes
C(38) C(39) C(40) 133.7(4) yes
N(9) C(40) N(10) 126.4(4) yes
N(9) C(40) C(39) 110.3(4) yes
N(10) C(40) C(39) 123.2(4) yes
N(10) C(41) N(11) 128.9(4) yes
N(10) C(41) C(42) 121.3(4) yes
N(11) C(41) C(42) 109.8(4) yes
C(41) C(42) C(43) 133.4(4) yes
C(41) C(42) C(47) 105.3(4) yes
C(43) C(42) C(47) 121.3(4) yes
C(42) C(43) C(44) 118.5(5) yes
C(43) C(44) C(45) 120.5(4) yes
C(44) C(45) C(46) 120.9(5) yes
C(45) C(46) C(47) 118.4(5) yes
C(42) C(47) C(46) 120.3(4) yes
C(42) C(47) C(48) 106.9(4) yes
C(46) C(47) C(48) 132.8(4) yes
N(11) C(48) N(12) 127.4(4) yes
N(11) C(48) C(47) 109.9(4) yes
N(12) C(48) C(47) 122.7(4) yes
N(12) C(49) N(13) 127.7(4) yes
N(12) C(49) C(50) 122.0(4) yes
N(13) C(49) C(50) 110.2(4) yes
C(49) C(50) C(51) 133.9(4) yes
C(49) C(50) C(55) 105.7(4) yes
C(51) C(50) C(55) 120.3(4) yes
C(50) C(51) C(52) 118.3(5) yes
C(51) C(52) C(53) 120.1(5) yes
C(52) C(53) C(54) 122.9(5) yes
C(53) C(54) C(55) 116.1(4) yes
C(50) C(55) C(54) 122.1(4) yes
C(50) C(55) C(56) 106.4(4) yes
C(54) C(55) C(56) 131.5(4) yes
N(13) C(56) N(14) 127.2(4) yes
N(13) C(56) C(55) 110.8(4) yes
N(14) C(56) C(55) 121.9(4) yes
N(14) C(57) N(15) 127.5(4) yes
N(14) C(57) C(58) 121.7(4) yes
N(15) C(57) C(58) 110.7(4) yes
C(57) C(58) C(59) 132.1(5) yes
C(57) C(58) C(63) 106.0(4) yes
C(59) C(58) C(63) 121.7(4) yes
C(58) C(59) C(60) 116.8(5) yes
C(59) C(60) C(61) 121.8(5) yes
C(60) C(61) C(62) 121.2(5) yes
C(61) C(62) C(63) 116.9(5) yes
C(58) C(63) C(62) 121.5(4) yes
C(58) C(63) C(64) 105.6(4) yes
C(62) C(63) C(64) 132.7(4) yes
N(15) C(64) N(16) 127.5(4) yes
N(15) C(64) C(63) 110.6(4) yes
N(16) C(64) C(63) 121.9(4) yes
C(2) C(3) H(1) 121.4 no
C(4) C(3) H(1) 121.4 no
C(3) C(4) H(2) 119.4 no
C(5) C(4) H(2) 119.4 no
C(4) C(5) H(3) 119.1 no
C(6) C(5) H(3) 119.1 no
C(5) C(6) H(4) 121.2 no
C(7) C(6) H(4) 121.2 no
C(10) C(11) H(5) 121.5 no
C(12) C(11) H(5) 121.5 no
C(11) C(12) H(6) 119.7 no
C(13) C(12) H(6) 119.7 no
C(12) C(13) H(7) 118.9 no
C(14) C(13) H(7) 119.0 no
C(13) C(14) H(8) 121.1 no
C(15) C(14) H(8) 121.1 no
C(18) C(19) H(9) 121.1 no
C(20) C(19) H(9) 121.1 no
C(19) C(20) H(10) 119.5 no
C(21) C(20) H(10) 119.6 no
C(20) C(21) H(11) 119.4 no
C(22) C(21) H(11) 119.3 no
C(21) C(22) H(12) 121.2 no
C(23) C(22) H(12) 121.2 no
C(26) C(27) H(13) 121.4 no
C(28) C(27) H(13) 121.4 no
C(27) C(28) H(14) 119.7 no
C(29) C(28) H(14) 119.7 no
C(28) C(29) H(15) 118.6 no
C(30) C(29) H(15) 118.6 no
C(29) C(30) H(16) 121.5 no
C(31) C(30) H(16) 121.5 no
C(34) C(35) H(17) 122.0 no
C(36) C(35) H(17) 122.1 no
C(35) C(36) H(18) 119.1 no
C(37) C(36) H(18) 119.0 no
C(36) C(37) H(19) 119.4 no
C(38) C(37) H(19) 119.4 no
C(37) C(38) H(20) 121.0 no
C(39) C(38) H(20) 120.9 no
C(42) C(43) H(21) 120.7 no
C(44) C(43) H(21) 120.7 no
C(43) C(44) H(22) 119.7 no
C(45) C(44) H(22) 119.7 no
C(44) C(45) H(23) 119.5 no
C(46) C(45) H(23) 119.5 no
C(45) C(46) H(24) 120.8 no
C(47) C(46) H(24) 120.8 no
C(50) C(51) H(25) 120.8 no
C(52) C(51) H(25) 120.8 no
C(51) C(52) H(26) 119.9 no
C(53) C(52) H(26) 119.9 no
C(52) C(53) H(27) 118.5 no
C(54) C(53) H(27) 118.5 no
C(53) C(54) H(28) 121.9 no
C(55) C(54) H(28) 121.9 no
C(58) C(59) H(29) 121.6 no
C(60) C(59) H(29) 121.6 no
C(59) C(60) H(30) 119.1 no
C(61) C(60) H(30) 119.1 no
C(60) C(61) H(31) 119.4 no
C(62) C(61) H(31) 119.4 no
C(61) C(62) H(32) 121.6 no
C(63) C(62) H(32) 121.5 no

loop_
_geom_bond_atom_site_label_1
_geom_bond_atom_site_label_2
_geom_bond_distance
_geom_bond_publ_flag
Y(1) N(1) 2.401(4) yes
Y(1) N(3) 2.404(4) yes
Y(1) N(5) 2.404(4) yes
Y(1) N(7) 2.412(4) yes
Y(1) N(9) 2.398(4) yes
Y(1) N(11) 2.397(4) yes
Y(1) N(13) 2.396(4) yes
Y(1) N(15) 2.408(4) yes
N(1) C(1) 1.383(6) yes
N(1) C(8) 1.366(6) yes
N(2) C(8) 1.345(6) yes
N(2) C(9) 1.327(7) yes
N(3) C(9) 1.371(6) yes
N(3) C(16) 1.393(6) yes
N(4) C(16) 1.336(6) yes
N(4) C(17) 1.340(6) yes
N(5) C(17) 1.375(6) yes
N(5) C(24) 1.377(6) yes
N(6) C(24) 1.341(6) yes
N(6) C(25) 1.332(7) yes
N(7) C(25) 1.383(6) yes
N(7) C(32) 1.377(6) yes
N(8) C(1) 1.337(6) yes
N(8) C(32) 1.339(6) yes
N(9) C(33) 1.376(6) yes
N(9) C(40) 1.385(6) yes
N(10) C(40) 1.343(6) yes
N(10) C(41) 1.325(6) yes
N(11) C(41) 1.374(6) yes
N(11) C(48) 1.374(6) yes
N(12) C(48) 1.337(6) yes
N(12) C(49) 1.343(6) yes
N(13) C(49) 1.382(6) yes
N(13) C(56) 1.376(6) yes
N(14) C(56) 1.330(6) yes
N(14) C(57) 1.338(6) yes
N(15) C(57) 1.366(6) yes
N(15) C(64) 1.375(7) yes
N(16) C(33) 1.348(6) yes
N(16) C(64) 1.339(6) yes
C(1) C(2) 1.478(7) yes
C(2) C(3) 1.377(8) yes
C(2) C(7) 1.410(7) yes
C(3) C(4) 1.401(8) yes
C(4) C(5) 1.367(7) yes
C(5) C(6) 1.396(8) yes
C(6) C(7) 1.368(7) yes
C(7) C(8) 1.465(7) yes
C(9) C(10) 1.472(7) yes
C(10) C(11) 1.384(6) yes
C(10) C(15) 1.407(7) yes
C(11) C(12) 1.397(7) yes
C(12) C(13) 1.400(8) yes
C(13) C(14) 1.383(7) yes
C(14) C(15) 1.397(7) yes
C(15) C(16) 1.451(7) yes
C(17) C(18) 1.465(7) yes
C(18) C(19) 1.378(7) yes
C(18) C(23) 1.407(7) yes
C(19) C(20) 1.395(7) yes
C(20) C(21) 1.401(7) yes
C(21) C(22) 1.395(7) yes
C(22) C(23) 1.388(7) yes
C(23) C(24) 1.452(7) yes
C(25) C(26) 1.459(7) yes
C(26) C(27) 1.394(7) yes
C(26) C(31) 1.407(7) yes
C(27) C(28) 1.401(7) yes
C(28) C(29) 1.373(8) yes
C(29) C(30) 1.401(7) yes
C(30) C(31) 1.384(7) yes
C(31) C(32) 1.466(6) yes
C(33) C(34) 1.479(7) yes
C(34) C(35) 1.374(7) yes
C(34) C(39) 1.411(7) yes
C(35) C(36) 1.401(7) yes
C(36) C(37) 1.400(7) yes
C(37) C(38) 1.385(8) yes
C(38) C(39) 1.400(7) yes
C(39) C(40) 1.447(7) yes
C(41) C(42) 1.478(7) yes
C(42) C(43) 1.371(6) yes
C(42) C(47) 1.409(7) yes
C(43) C(44) 1.389(8) yes
C(44) C(45) 1.416(8) yes
C(45) C(46) 1.372(7) yes
C(46) C(47) 1.400(7) yes
C(47) C(48) 1.454(6) yes
C(49) C(50) 1.478(7) yes
C(50) C(51) 1.372(8) yes
C(50) C(55) 1.402(7) yes
C(51) C(52) 1.404(8) yes
C(52) C(53) 1.364(8) yes
C(53) C(54) 1.395(8) yes
C(54) C(55) 1.380(7) yes
C(55) C(56) 1.461(7) yes
C(57) C(58) 1.473(7) yes
C(58) C(59) 1.382(7) yes
C(58) C(63) 1.399(7) yes
C(59) C(60) 1.392(7) yes
C(60) C(61) 1.389(8) yes
C(61) C(62) 1.400(7) yes
C(62) C(63) 1.385(7) yes
C(63) C(64) 1.476(7) yes
C(3) H(1) 0.950 no
C(4) H(2) 0.950 no
C(5) H(3) 0.950 no
C(6) H(4) 0.950 no
C(11) H(5) 0.950 no
C(12) H(6) 0.950 no
C(13) H(7) 0.950 no
C(14) H(8) 0.950 no
C(19) H(9) 0.950 no
C(20) H(10) 0.950 no
C(21) H(11) 0.950 no
C(22) H(12) 0.950 no
C(27) H(13) 0.950 no
C(28) H(14) 0.950 no
C(29) H(15) 0.950 no
C(30) H(16) 0.950 no
C(35) H(17) 0.950 no
C(36) H(18) 0.950 no
C(37) H(19) 0.950 no
C(38) H(20) 0.950 no
C(43) H(21) 0.950 no
C(44) H(22) 0.950 no
C(45) H(23) 0.950 no
C(46) H(24) 0.950 no
C(51) H(25) 0.950 no
C(52) H(26) 0.950 no
C(53) H(27) 0.950 no
C(54) H(28) 0.950 no
C(59) H(29) 0.950 no
C(60) H(30) 0.950 no
C(61) H(31) 0.950 no
C(62) H(32) 0.950 no

loop_
_geom_contact_atom_site_label_1
_geom_contact_atom_site_label_2
_geom_contact_distance
_geom_contact_site_symmetry_2
N(1) C(52) 3.358(7) 1_545
N(2) C(53) 3.543(7) 1_545
N(4) N(16) 3.549(6) 1_455
N(4) C(63) 3.554(6) 1_455
N(4) C(64) 3.444(6) 1_455
N(6) C(34) 3.562(6) 1_455
N(6) C(35) 3.592(7) 1_455
N(8) C(51) 3.559(7) 1_545
N(9) C(18) 3.475(6) 1_655
N(9) C(19) 3.598(6) 1_655
N(9) C(23) 3.526(6) 1_655
N(10) C(21) 3.389(7) 1_655
N(10) C(22) 3.382(6) 1_655
N(11) C(20) 3.260(7) 1_655
N(11) C(21) 3.429(7) 1_655
N(15) C(19) 3.565(6) 1_655
N(16) N(4) 3.549(6) 1_655
N(16) C(17) 3.385(6) 1_655
C(1) C(51) 3.437(8) 1_545
C(1) C(52) 3.566(7) 1_545
C(3) C(19) 3.502(7) 1_645
C(6) C(54) 3.549(7) 1_545
C(7) C(53) 3.360(8) 1_545
C(7) C(54) 3.414(7) 1_545
C(8) C(52) 3.419(8) 1_545
C(8) C(53) 3.308(8) 1_545
C(13) C(60) 3.394(8) 1_455
C(13) C(61) 3.578(8) 1_455
C(14) C(60) 3.453(7) 1_455
C(14) C(61) 3.485(8) 1_455
C(15) C(61) 3.559(7) 1_455
C(15) C(62) 3.347(7) 1_455
C(16) C(62) 3.585(7) 1_455
C(17) N(16) 3.385(6) 1_455
C(17) C(33) 3.595(7) 1_455
C(18) N(9) 3.475(6) 1_455
C(18) C(33) 3.446(7) 1_455
C(19) N(9) 3.598(6) 1_455
C(19) N(15) 3.565(6) 1_455
C(19) C(3) 3.502(7) 1_465
C(20) N(11) 3.260(7) 1_455
C(21) N(10) 3.389(7) 1_455
C(21) N(11) 3.429(7) 1_455
C(21) C(41) 3.238(7) 1_455
C(22) N(10) 3.382(6) 1_455
C(22) C(40) 3.351(7) 1_455
C(23) N(9) 3.526(6) 1_455
C(23) C(33) 3.545(7) 1_455
C(23) C(40) 3.515(7) 1_455
C(24) C(34) 3.389(7) 1_455
C(25) C(35) 3.503(7) 1_455
C(25) C(36) 3.341(8) 1_455
C(26) C(36) 3.382(8) 1_455
C(26) C(37) 3.467(8) 1_455
C(27) C(37) 3.421(8) 1_455
C(29) C(45) 3.593(8) 1_545
C(29) C(46) 3.447(7) 1_545
C(33) C(17) 3.595(7) 1_655
C(33) C(18) 3.446(7) 1_655
C(33) C(23) 3.545(7) 1_655
C(34) N(6) 3.562(6) 1_655
C(34) C(24) 3.389(7) 1_655
C(35) N(6) 3.592(7) 1_655
C(35) C(25) 3.503(7) 1_655
C(35) C(51) 3.492(8) 1_645
C(36) C(25) 3.341(8) 1_655
C(36) C(26) 3.382(8) 1_655
C(37) C(26) 3.467(8) 1_655
C(37) C(27) 3.421(8) 1_655
C(40) C(22) 3.351(7) 1_655
C(40) C(23) 3.515(7) 1_655
C(41) C(21) 3.238(7) 1_655
C(45) C(29) 3.593(8) 1_565
C(46) C(29) 3.447(7) 1_565
C(51) N(8) 3.559(7) 1_565
C(51) C(1) 3.437(8) 1_565
C(51) C(35) 3.492(8) 1_465
C(52) N(1) 3.358(7) 1_565
C(52) C(1) 3.566(7) 1_565
C(52) C(8) 3.419(8) 1_565
C(53) N(2) 3.543(7) 1_565
C(53) C(7) 3.360(8) 1_565
C(53) C(8) 3.308(8) 1_565
C(54) C(6) 3.549(7) 1_565
C(54) C(7) 3.414(7) 1_565
C(60) C(13) 3.394(8) 1_655
C(60) C(14) 3.453(7) 1_655
C(61) C(13) 3.578(8) 1_655
C(61) C(14) 3.485(8) 1_655
C(61) C(15) 3.559(7) 1_655
C(62) C(15) 3.347(7) 1_655
C(62) C(16) 3.585(7) 1_655
C(63) N(4) 3.554(6) 1_655
C(64) N(4) 3.444(6) 1_655
N(1) H(26) 3.328 1_545
N(2) H(27) 3.161 1_545
N(4) H(2) 3.554 1_465
N(7) H(17) 3.562 1_455
N(8) H(25) 3.442 1_545
N(10) H(11) 3.446 1_655
N(10) H(12) 3.418 1_655
N(10) H(14) 3.075 2_556
N(11) H(10) 3.148 1_655
N(11) H(11) 3.467 1_655
N(12) H(10) 3.305 1_655
N(12) H(18) 3.580 1_465
N(13) H(10) 3.451 1_655
N(15) H(9) 3.266 1_655
C(3) H(9) 2.805 1_645
C(3) H(10) 3.269 1_645
C(4) H(9) 2.837 1_645
C(5) H(5) 3.548 3_645
C(5) H(6) 3.193 3_645
C(5) H(30) 3.419 3_645
C(6) H(28) 3.412 1_545
C(6) H(29) 3.567 3_645
C(6) H(30) 2.958 3_645
C(7) H(27) 3.531 1_545
C(8) H(26) 3.497 1_545
C(8) H(27) 3.298 1_545
C(10) H(7) 3.575 3_545
C(10) H(32) 3.581 1_455
C(11) H(3) 3.225 3_655
C(11) H(7) 3.084 3_545
C(11) H(31) 3.540 1_455
C(12) H(3) 3.237 3_655
C(12) H(27) 2.978 3_545
C(12) H(31) 3.574 1_455
C(12) H(31) 2.973 3_655
C(13) H(5) 3.571 3_555
C(13) H(27) 3.266 3_545
C(13) H(30) 3.410 1_455
C(13) H(31) 2.839 3_655
C(15) H(32) 3.497 1_455
C(16) H(32) 3.525 1_455
C(19) H(1) 2.777 1_465
C(19) H(2) 3.205 1_465
C(20) H(1) 2.845 1_465
C(21) H(22) 3.209 2_466
C(21) H(23) 3.428 2_466
C(22) H(14) 3.429 2_456
C(25) H(18) 3.523 1_455
C(26) H(18) 3.328 1_455
C(26) H(19) 3.456 1_455
C(27) H(19) 3.122 1_455
C(27) H(20) 3.092 2_456
C(27) H(21) 3.499 2_456
C(28) H(12) 3.324 2_556
C(28) H(19) 3.557 1_455
C(28) H(20) 2.982 2_456
C(28) H(21) 3.315 2_456
C(29) H(12) 3.391 2_556
C(29) H(23) 3.550 1_545
C(29) H(24) 3.300 1_545
C(30) H(24) 3.386 1_545
C(31) H(18) 3.342 1_455
C(32) H(18) 3.558 1_455
C(32) H(25) 3.480 1_545
C(35) H(25) 2.743 1_645
C(35) H(26) 3.228 1_645
C(36) H(25) 2.781 1_645
C(37) H(13) 3.379 1_655
C(37) H(21) 3.125 2_556
C(37) H(22) 2.955 2_556
C(38) H(14) 3.114 2_556
C(38) H(21) 3.599 2_556
C(38) H(22) 3.533 2_556
C(39) H(14) 3.582 2_556
C(40) H(12) 3.539 1_655
C(41) H(11) 3.117 1_655
C(42) H(11) 3.222 1_655
C(42) H(23) 3.438 2_566
C(43) H(19) 2.867 2_456
C(43) H(23) 3.048 2_566
C(44) H(11) 3.153 2_566
C(44) H(15) 3.270 2_456
C(44) H(19) 2.908 2_456
C(44) H(23) 3.312 2_566
C(45) H(11) 3.148 2_566
C(45) H(15) 3.203 1_565
C(45) H(15) 3.201 2_456
C(46) H(15) 3.315 1_565
C(47) H(11) 3.567 1_655
C(48) H(10) 3.163 1_655
C(49) H(10) 3.392 1_655
C(51) H(17) 2.765 1_465
C(51) H(18) 3.165 1_465
C(52) H(17) 2.817 1_465
C(53) H(6) 3.044 3_555
C(54) H(30) 3.150 3_655
C(57) H(9) 3.563 1_655
C(58) H(8) 3.424 1_655
C(59) H(4) 3.244 3_655
C(59) H(8) 3.370 1_655
C(60) H(4) 3.161 3_655
C(60) H(7) 3.466 1_655
C(60) H(8) 3.579 1_655
C(60) H(28) 3.138 3_645
C(61) H(6) 3.544 3_645
C(61) H(7) 3.541 3_645
C(61) H(28) 3.388 3_645
H(1) C(19) 2.777 1_645
H(1) C(20) 2.845 1_645
H(1) H(9) 2.262 1_645
H(1) H(10) 2.384 1_645
H(2) N(4) 3.554 1_645
H(2) C(19) 3.205 1_645
H(2) H(8) 2.985 1_645
H(2) H(9) 2.300 1_645
H(3) C(11) 3.225 3_645
H(3) C(12) 3.237 3_645
H(3) H(5) 2.633 3_645
H(3) H(6) 2.631 3_645
H(3) H(8) 3.239 1_645
H(3) H(30) 3.310 3_645
H(4) C(59) 3.244 3_645
H(4) C(60) 3.161 3_645
H(4) H(6) 3.594 3_645
H(4) H(28) 3.579 1_545
H(4) H(29) 2.699 3_645
H(4) H(30) 2.493 3_645
H(5) C(5) 3.548 3_655
H(5) C(13) 3.571 3_545
H(5) H(3) 2.633 3_655
H(5) H(7) 2.726 3_545
H(5) H(8) 3.567 3_545
H(6) C(5) 3.193 3_655
H(6) C(53) 3.044 3_545
H(6) C(61) 3.544 3_655
H(6) H(3) 2.631 3_655
H(6) H(4) 3.594 3_655
H(6) H(27) 2.344 3_545
H(6) H(31) 2.910 3_655
H(6) H(32) 3.083 3_655
H(7) C(10) 3.575 3_555
H(7) C(11) 3.084 3_555
H(7) C(60) 3.466 1_455
H(7) C(61) 3.541 3_655
H(7) H(5) 2.726 3_555
H(7) H(27) 2.892 3_545
H(7) H(30) 3.303 1_455
H(7) H(31) 2.695 3_655
H(8) C(58) 3.424 1_455
H(8) C(59) 3.370 1_455
H(8) C(60) 3.579 1_455
H(8) H(2) 2.985 1_465
H(8) H(3) 3.239 1_465
H(8) H(5) 3.567 3_555
H(9) N(15) 3.266 1_455
H(9) C(3) 2.805 1_465
H(9) C(4) 2.837 1_465
H(9) C(57) 3.563 1_455
H(9) H(1) 2.262 1_465
H(9) H(2) 2.300 1_465
H(10) N(11) 3.148 1_455
H(10) N(12) 3.305 1_455
H(10) N(13) 3.451 1_455
H(10) C(3) 3.269 1_465
H(10) C(48) 3.163 1_455
H(10) C(49) 3.392 1_455
H(10) H(1) 2.384 1_465
H(10) H(16) 3.081 1_465
H(11) N(10) 3.446 1_455
H(11) N(11) 3.467 1_455
H(11) C(41) 3.117 1_455
H(11) C(42) 3.222 1_455
H(11) C(44) 3.153 2_466
H(11) C(45) 3.148 2_466
H(11) C(47) 3.567 1_455
H(11) H(16) 3.257 1_465
H(11) H(22) 2.572 2_466
H(11) H(23) 2.558 2_466
H(12) N(10) 3.418 1_455
H(12) C(28) 3.324 2_456
H(12) C(29) 3.391 2_456
H(12) C(40) 3.539 1_455
H(12) H(14) 2.654 2_456
H(12) H(15) 2.778 2_456
H(12) H(23) 3.542 2_466
H(13) C(37) 3.379 1_455
H(13) H(19) 3.142 1_455
H(13) H(20) 2.708 2_456
H(13) H(21) 3.337 2_456
H(14) N(10) 3.075 2_456
H(14) C(22) 3.429 2_556
H(14) C(38) 3.114 2_456
H(14) C(39) 3.582 2_456
H(14) H(12) 2.654 2_556
H(14) H(20) 2.460 2_456
H(14) H(21) 3.002 2_456
H(14) H(23) 3.541 1_545
H(15) C(44) 3.270 2_556
H(15) C(45) 3.203 1_545
H(15) C(45) 3.201 2_556
H(15) C(46) 3.315 1_545
H(15) H(12) 2.778 2_556
H(15) H(22) 3.244 2_556
H(15) H(23) 3.242 1_545
H(15) H(23) 3.134 2_556
H(15) H(24) 3.429 1_545
H(16) H(10) 3.081 1_645
H(16) H(11) 3.257 1_645
H(16) H(22) 3.117 2_556
H(16) H(24) 3.554 1_545
H(17) N(7) 3.562 1_655
H(17) C(51) 2.765 1_645
H(17) C(52) 2.817 1_645
H(17) H(25) 2.182 1_645
H(17) H(26) 2.279 1_645
H(18) N(12) 3.580 1_645
H(18) C(25) 3.523 1_655
H(18) C(26) 3.328 1_655
H(18) C(31) 3.342 1_655
H(18) C(32) 3.558 1_655
H(18) C(51) 3.165 1_645
H(18) H(24) 2.981 1_645
H(18) H(25) 2.218 1_645
H(19) C(26) 3.456 1_655
H(19) C(27) 3.122 1_655
H(19) C(28) 3.557 1_655
H(19) C(43) 2.867 2_556
H(19) C(44) 2.908 2_556
H(19) H(13) 3.142 1_655
H(19) H(21) 2.267 2_556
H(19) H(22) 2.340 2_556
H(19) H(24) 3.190 1_645
H(20) C(27) 3.092 2_556
H(20) C(28) 2.982 2_556
H(20) H(13) 2.708 2_556
H(20) H(14) 2.460 2_556
H(20) H(21) 3.261 2_556
H(20) H(22) 3.452 2_556
H(21) C(27) 3.499 2_556
H(21) C(28) 3.315 2_556
H(21) C(37) 3.125 2_456
H(21) C(38) 3.599 2_456
H(21) H(13) 3.337 2_556
H(21) H(14) 3.002 2_556
H(21) H(19) 2.267 2_456
H(21) H(20) 3.261 2_456
H(21) H(23) 3.148 2_566
H(22) C(21) 3.209 2_566
H(22) C(37) 2.955 2_456
H(22) C(38) 3.533 2_456
H(22) H(11) 2.572 2_566
H(22) H(15) 3.244 2_456
H(22) H(16) 3.117 2_456
H(22) H(19) 2.340 2_456
H(22) H(20) 3.452 2_456
H(22) H(23) 3.581 2_566
H(22) H(24) 3.520 2_566
H(23) C(21) 3.428 2_566
H(23) C(29) 3.550 1_565
H(23) C(42) 3.438 2_466
H(23) C(43) 3.048 2_466
H(23) C(44) 3.312 2_466
H(23) H(11) 2.558 2_566
H(23) H(12) 3.542 2_566
H(23) H(14) 3.541 1_565
H(23) H(15) 3.242 1_565
H(23) H(15) 3.134 2_456
H(23) H(21) 3.148 2_466
H(23) H(22) 3.581 2_466
H(24) C(29) 3.300 1_565
H(24) C(30) 3.386 1_565
H(24) H(15) 3.429 1_565
H(24) H(16) 3.554 1_565
H(24) H(18) 2.981 1_465
H(24) H(19) 3.190 1_465
H(24) H(22) 3.520 2_466
H(25) N(8) 3.442 1_565
H(25) C(32) 3.480 1_565
H(25) C(35) 2.743 1_465
H(25) C(36) 2.781 1_465
H(25) H(17) 2.182 1_465
H(25) H(18) 2.218 1_465
H(26) N(1) 3.328 1_565
H(26) C(8) 3.497 1_565
H(26) C(35) 3.228 1_465
H(26) H(17) 2.279 1_465
H(26) H(32) 2.992 1_465
H(27) N(2) 3.161 1_565
H(27) C(7) 3.531 1_565
H(27) C(8) 3.298 1_565
H(27) C(12) 2.978 3_555
H(27) C(13) 3.266 3_555
H(27) H(6) 2.344 3_555
H(27) H(7) 2.892 3_555
H(27) H(30) 3.290 3_655
H(27) H(32) 3.329 1_465
H(28) C(6) 3.412 1_565
H(28) C(60) 3.138 3_655
H(28) C(61) 3.388 3_655
H(28) H(4) 3.579 1_565
H(28) H(30) 2.376 3_655
H(28) H(31) 2.895 3_655
H(29) C(6) 3.567 3_655
H(29) H(4) 2.699 3_655
H(30) C(5) 3.419 3_655
H(30) C(6) 2.958 3_655
H(30) C(13) 3.410 1_655
H(30) C(54) 3.150 3_645
H(30) H(3) 3.310 3_655
H(30) H(4) 2.493 3_655
H(30) H(7) 3.303 1_655
H(30) H(27) 3.290 3_645
H(30) H(28) 2.376 3_645
H(31) C(11) 3.540 1_655
H(31) C(12) 3.574 1_655
H(31) C(12) 2.973 3_645
H(31) C(13) 2.839 3_645
H(31) H(6) 2.910 3_645
H(31) H(7) 2.695 3_645
H(31) H(28) 2.895 3_645
H(32) C(10) 3.581 1_655
H(32) C(15) 3.497 1_655
H(32) C(16) 3.525 1_655
H(32) H(6) 3.083 3_645
H(32) H(26) 2.992 1_645
H(32) H(27) 3.329 1_645

loop_
_geom_torsion_atom_site_label_1
_geom_torsion_atom_site_label_2
_geom_torsion_atom_site_label_3
_geom_torsion_atom_site_label_4
_geom_torsion
N(1) Y(1) N(3) C(9) -47.5(3)
N(1) Y(1) N(3) C(16) 167.9(4)
N(3) Y(1) N(1) C(1) -166.9(4)
N(3) Y(1) N(1) C(8) 47.4(4)
N(1) Y(1) N(5) C(17) -105.7(3)
N(1) Y(1) N(5) C(24) 107.5(3)
N(5) Y(1) N(1) C(1) -106.8(4)
N(5) Y(1) N(1) C(8) 107.5(4)
N(1) Y(1) N(7) C(25) -168.3(4)
N(1) Y(1) N(7) C(32) 45.9(3)
N(7) Y(1) N(1) C(1) -47.0(3)
N(7) Y(1) N(1) C(8) 167.4(4)
N(1) Y(1) N(9) C(33) 34.1(3)
N(1) Y(1) N(9) C(40) -107.8(3)
N(9) Y(1) N(1) C(1) 34.4(3)
N(9) Y(1) N(1) C(8) -111.2(4)
N(1) Y(1) N(11) C(41) -6.4(5)
N(1) Y(1) N(11) C(48) -152.6(3)
N(11) Y(1) N(1) C(1) -4.7(5)
N(11) Y(1) N(1) C(8) -150.3(3)
N(1) Y(1) N(13) C(49) 151.7(3)
N(1) Y(1) N(13) C(56) 3.9(5)
N(13) Y(1) N(1) C(1) 147.2(3)
N(13) Y(1) N(1) C(8) 1.6(5)
N(1) Y(1) N(15) C(57) 104.1(3)
N(1) Y(1) N(15) C(64) -38.0(3)
N(15) Y(1) N(1) C(1) 106.1(4)
N(15) Y(1) N(1) C(8) -39.6(4)
N(3) Y(1) N(5) C(17) -45.7(3)
N(3) Y(1) N(5) C(24) 167.4(4)
N(5) Y(1) N(3) C(9) -168.4(4)
N(5) Y(1) N(3) C(16) 47.0(3)
N(3) Y(1) N(7) C(25) -107.9(4)
N(3) Y(1) N(7) C(32) 106.3(3)
N(7) Y(1) N(3) C(9) -108.2(3)
N(7) Y(1) N(3) C(16) 107.2(3)
N(3) Y(1) N(9) C(33) -4.5(5)
N(3) Y(1) N(9) C(40) -146.4(3)
N(9) Y(1) N(3) C(9) -6.6(5)
N(9) Y(1) N(3) C(16) -151.2(3)
N(3) Y(1) N(11) C(41) 146.5(3)
N(3) Y(1) N(11) C(48) 0.3(5)
N(11) Y(1) N(3) C(9) 148.1(3)
N(11) Y(1) N(3) C(16) 3.5(5)
N(3) Y(1) N(13) C(49) 108.3(4)
N(3) Y(1) N(13) C(56) -39.6(4)
N(13) Y(1) N(3) C(9) 104.7(3)
N(13) Y(1) N(3) C(16) -39.9(3)
N(3) Y(1) N(15) C(57) 32.6(3)
N(3) Y(1) N(15) C(64) -109.5(3)
N(15) Y(1) N(3) C(9) 34.0(3)
N(15) Y(1) N(3) C(16) -110.6(3)
N(5) Y(1) N(7) C(25) -47.4(4)
N(5) Y(1) N(7) C(32) 166.8(4)
N(7) Y(1) N(5) C(17) -165.7(4)
N(7) Y(1) N(5) C(24) 47.4(3)
N(5) Y(1) N(9) C(33) 148.2(3)
N(5) Y(1) N(9) C(40) 6.3(4)
N(9) Y(1) N(5) C(17) 149.8(3)
N(9) Y(1) N(5) C(24) 2.9(5)
N(5) Y(1) N(11) C(41) 105.1(3)
N(5) Y(1) N(11) C(48) -41.1(3)
N(11) Y(1) N(5) C(17) 108.0(3)
N(11) Y(1) N(5) C(24) -38.9(3)
N(5) Y(1) N(13) C(49) 36.5(4)
N(5) Y(1) N(13) C(56) -111.3(4)
N(13) Y(1) N(5) C(17) 36.1(3)
N(13) Y(1) N(5) C(24) -110.8(3)
N(5) Y(1) N(15) C(57) -8.3(5)
N(5) Y(1) N(15) C(64) -150.4(3)
N(15) Y(1) N(5) C(17) -2.2(5)
N(15) Y(1) N(5) C(24) -149.1(3)
N(7) Y(1) N(9) C(33) 106.0(3)
N(7) Y(1) N(9) C(40) -35.9(3)
N(9) Y(1) N(7) C(25) 105.4(4)
N(9) Y(1) N(7) C(32) -40.4(3)
N(7) Y(1) N(11) C(41) 33.5(3)
N(7) Y(1) N(11) C(48) -112.7(4)
N(11) Y(1) N(7) C(25) 33.9(4)
N(11) Y(1) N(7) C(32) -111.9(3)
N(7) Y(1) N(13) C(49) -3.3(5)
N(7) Y(1) N(13) C(56) -151.1(3)
N(13) Y(1) N(7) C(25) -5.0(5)
N(13) Y(1) N(7) C(32) -150.7(3)
N(7) Y(1) N(15) C(57) 146.7(3)
N(7) Y(1) N(15) C(64) 4.6(5)
N(15) Y(1) N(7) C(25) 146.8(3)
N(15) Y(1) N(7) C(32) 1.1(4)
N(9) Y(1) N(11) C(41) -48.0(3)
N(9) Y(1) N(11) C(48) 165.8(4)
N(11) Y(1) N(9) C(33) -167.8(4)
N(11) Y(1) N(9) C(40) 50.3(3)
N(9) Y(1) N(13) C(49) -104.8(4)
N(9) Y(1) N(13) C(56) 107.4(4)
N(13) Y(1) N(9) C(33) -107.1(3)
N(13) Y(1) N(9) C(40) 111.0(3)
N(9) Y(1) N(15) C(57) -169.7(4)
N(9) Y(1) N(15) C(64) 48.2(3)
N(15) Y(1) N(9) C(33) -47.6(3)
N(15) Y(1) N(9) C(40) 170.4(4)
N(11) Y(1) N(13) C(49) -44.4(4)
N(11) Y(1) N(13) C(56) 167.8(4)
N(13) Y(1) N(11) C(41) -167.8(4)
N(13) Y(1) N(11) C(48) 46.0(3)
N(11) Y(1) N(15) C(57) -109.6(3)
N(11) Y(1) N(15) C(64) 108.3(3)
N(15) Y(1) N(11) C(41) -108.2(3)
N(15) Y(1) N(11) C(48) 105.6(3)
N(13) Y(1) N(15) C(57) -49.3(3)
N(13) Y(1) N(15) C(64) 168.6(4)
N(15) Y(1) N(13) C(49) -164.7(4)
N(15) Y(1) N(13) C(56) 47.5(4)
Y(1) N(1) C(1) N(8) 36.9(7)
Y(1) N(1) C(1) C(2) -145.6(3)
Y(1) N(1) C(8) N(2) -36.8(7)
Y(1) N(1) C(8) C(7) 146.5(3)
C(1) N(1) C(8) N(2) 173.2(5)
C(1) N(1) C(8) C(7) -3.6(6)
C(8) N(1) C(1) N(8) -173.2(5)
C(8) N(1) C(1) C(2) 4.4(5)
C(8) N(2) C(9) N(3) 0.7(9)
C(8) N(2) C(9) C(10) -178.6(5)
C(9) N(2) C(8) N(1) -1.1(8)
C(9) N(2) C(8) C(7) 175.4(5)
Y(1) N(3) C(9) N(2) 37.4(7)
Y(1) N(3) C(9) C(10) -143.3(3)
Y(1) N(3) C(16) N(4) -36.3(7)
Y(1) N(3) C(16) C(15) 142.2(3)
C(9) N(3) C(16) N(4) 174.8(5)
C(9) N(3) C(16) C(15) -6.7(5)
C(16) N(3) C(9) N(2) -173.6(5)
C(16) N(3) C(9) C(10) 5.7(5)
C(16) N(4) C(17) N(5) 6.2(8)
C(16) N(4) C(17) C(18) -173.9(4)
C(17) N(4) C(16) N(3) -3.7(8)
C(17) N(4) C(16) C(15) 178.0(5)
Y(1) N(5) C(17) N(4) 32.1(6)
Y(1) N(5) C(17) C(18) -147.7(3)
Y(1) N(5) C(24) N(6) -34.5(7)
Y(1) N(5) C(24) C(23) 146.6(3)
C(17) N(5) C(24) N(6) 174.0(5)
C(17) N(5) C(24) C(23) -5.0(5)
C(24) N(5) C(17) N(4) -176.7(4)
C(24) N(5) C(17) C(18) 3.4(5)
C(24) N(6) C(25) N(7) 7.4(8)
C(24) N(6) C(25) C(26) -172.2(5)
C(25) N(6) C(24) N(5) -6.9(8)
C(25) N(6) C(24) C(23) 171.9(5)
Y(1) N(7) C(25) N(6) 33.6(7)
Y(1) N(7) C(25) C(26) -146.8(3)
Y(1) N(7) C(32) N(8) -34.8(7)
Y(1) N(7) C(32) C(31) 147.6(3)
C(25) N(7) C(32) N(8) 174.8(5)
C(25) N(7) C(32) C(31) -2.8(5)
C(32) N(7) C(25) N(6) -176.3(5)
C(32) N(7) C(25) C(26) 3.3(5)
C(1) N(8) C(32) N(7) -2.2(8)
C(1) N(8) C(32) C(31) 175.1(5)
C(32) N(8) C(1) N(1) 1.3(8)
C(32) N(8) C(1) C(2) -176.0(5)
Y(1) N(9) C(33) N(16) 36.7(7)
Y(1) N(9) C(33) C(34) -143.9(3)
Y(1) N(9) C(40) N(10) -40.4(6)
Y(1) N(9) C(40) C(39) 143.9(3)
C(33) N(9) C(40) N(10) 172.9(5)
C(33) N(9) C(40) C(39) -2.9(5)
C(40) N(9) C(33) N(16) -176.8(5)
C(40) N(9) C(33) C(34) 2.6(5)
C(40) N(10) C(41) N(11) 2.0(8)
C(40) N(10) C(41) C(42) -174.5(4)
C(41) N(10) C(40) N(9) 0.3(6)
C(41) N(10) C(40) C(39) 175.6(5)
Y(1) N(11) C(41) N(10) 36.1(7)
Y(1) N(11) C(41) C(42) -147.1(3)
Y(1) N(11) C(48) N(12) -36.5(7)
Y(1) N(11) C(48) C(47) 146.1(3)
C(41) N(11) C(48) N(12) 173.5(5)
C(41) N(11) C(48) C(47) -3.9(5)
C(48) N(11) C(41) N(10) -173.1(5)
C(48) N(11) C(41) C(42) 3.7(5)
C(48) N(12) C(49) N(13) 2.5(8)
C(48) N(12) C(49) C(50) -173.3(5)
C(49) N(12) C(48) N(11) -0.9(8)
C(49) N(12) C(48) C(47) 176.2(5)
Y(1) N(13) C(49) N(12) 33.4(7)
Y(1) N(13) C(49) C(50) -150.4(3)
Y(1) N(13) C(56) N(14) -34.0(7)
Y(1) N(13) C(56) C(55) 149.6(3)
C(49) N(13) C(56) N(14) 173.7(5)
C(49) N(13) C(56) C(55) -2.7(6)
C(56) N(13) C(49) N(12) -174.3(5)
C(56) N(13) C(49) C(50) 1.8(6)
C(56) N(14) C(57) N(15) 1.9(8)
C(56) N(14) C(57) C(58) -176.0(4)
C(57) N(14) C(56) N(13) -5.1(8)
C(57) N(14) C(56) C(55) 170.9(5)
Y(1) N(15) C(57) N(14) 39.1(7)
Y(1) N(15) C(57) C(58) -142.8(3)
Y(1) N(15) C(64) N(16) -37.1(7)
Y(1) N(15) C(64) C(63) 142.0(3)
C(57) N(15) C(64) N(16) 176.0(5)
C(57) N(15) C(64) C(63) -4.8(5)
C(64) N(15) C(57) N(14) -173.8(5)
C(64) N(15) C(57) C(58) 4.3(5)
C(33) N(16) C(64) N(15) -1.6(8)
C(33) N(16) C(64) C(63) 179.3(4)
C(64) N(16) C(33) N(9) 1.8(8)
C(64) N(16) C(33) C(34) -177.4(4)
N(1) C(1) C(2) C(3) 175.2(5)
N(1) C(1) C(2) C(7) -3.5(6)
N(8) C(1) C(2) C(3) -7.1(9)
N(8) C(1) C(2) C(7) 174.2(5)
C(1) C(2) C(3) C(4) -178.9(5)
C(1) C(2) C(7) C(6) 178.2(5)
C(1) C(2) C(7) C(8) 1.3(5)
C(3) C(2) C(7) C(6) -0.6(8)
C(3) C(2) C(7) C(8) -177.6(5)
C(7) C(2) C(3) C(4) -0.3(7)
C(2) C(3) C(4) C(5) 0.3(7)
C(3) C(4) C(5) C(6) 0.7(9)
C(4) C(5) C(6) C(7) -1.6(8)
C(5) C(6) C(7) C(2) 1.5(8)
C(5) C(6) C(7) C(8) 177.5(5)
C(2) C(7) C(8) N(1) 1.3(6)
C(2) C(7) C(8) N(2) -175.6(5)
C(6) C(7) C(8) N(1) -175.0(5)
C(6) C(7) C(8) N(2) 8.0(9)
N(2) C(9) C(10) C(11) -6.9(9)
N(2) C(9) C(10) C(15) 176.9(5)
N(3) C(9) C(10) C(11) 173.7(5)
N(3) C(9) C(10) C(15) -2.5(6)
C(9) C(10) C(11) C(12) -175.9(5)
C(9) C(10) C(15) C(14) 177.8(5)
C(9) C(10) C(15) C(16) -1.6(5)
C(11) C(10) C(15) C(14) 1.2(8)
C(11) C(10) C(15) C(16) -178.2(5)
C(15) C(10) C(11) C(12) -0.2(6)
C(10) C(11) C(12) C(13) -1.2(8)
C(11) C(12) C(13) C(14) 1.6(9)
C(12) C(13) C(14) C(15) -0.5(8)
C(13) C(14) C(15) C(10) -0.8(8)
C(13) C(14) C(15) C(16) 178.4(5)
C(10) C(15) C(16) N(3) 5.1(6)
C(10) C(15) C(16) N(4) -176.4(5)
C(14) C(15) C(16) N(3) -174.2(5)
C(14) C(15) C(16) N(4) 4.4(9)
N(4) C(17) C(18) C(19) -1.6(9)
N(4) C(17) C(18) C(23) 179.6(4)
N(5) C(17) C(18) C(19) 178.2(5)
N(5) C(17) C(18) C(23) -0.6(5)
C(17) C(18) C(19) C(20) -177.1(5)
C(17) C(18) C(23) C(22) 176.9(4)
C(17) C(18) C(23) C(24) -2.4(5)
C(19) C(18) C(23) C(22) -2.1(8)
C(19) C(18) C(23) C(24) 178.6(4)
C(23) C(18) C(19) C(20) 1.5(8)
C(18) C(19) C(20) C(21) 0.8(8)
C(19) C(20) C(21) C(22) -2.5(8)
C(20) C(21) C(22) C(23) 1.9(8)
C(21) C(22) C(23) C(18) 0.4(7)
C(21) C(22) C(23) C(24) 179.4(5)
C(18) C(23) C(24) N(5) 4.7(6)
C(18) C(23) C(24) N(6) -174.3(4)
C(22) C(23) C(24) N(5) -174.5(5)
C(22) C(23) C(24) N(6) 6.5(9)
N(6) C(25) C(26) C(27) -2.5(9)
N(6) C(25) C(26) C(31) 177.0(5)
N(7) C(25) C(26) C(27) 177.9(5)
N(7) C(25) C(26) C(31) -2.6(6)
C(25) C(26) C(27) C(28) -178.7(5)
C(25) C(26) C(31) C(30) 179.6(5)
C(25) C(26) C(31) C(32) 0.9(5)
C(27) C(26) C(31) C(30) -0.9(8)
C(27) C(26) C(31) C(32) -179.6(5)
C(31) C(26) C(27) C(28) 1.8(8)
C(26) C(27) C(28) C(29) -1.0(8)
C(27) C(28) C(29) C(30) -0.9(9)
C(28) C(29) C(30) C(31) 1.9(8)
C(29) C(30) C(31) C(26) -1.0(8)
C(29) C(30) C(31) C(32) 177.3(5)
C(26) C(31) C(32) N(7) 1.1(6)
C(26) C(31) C(32) N(8) -176.6(5)
C(30) C(31) C(32) N(7) -177.3(6)
C(30) C(31) C(32) N(8) 4.9(9)
N(9) C(33) C(34) C(35) 175.6(5)
N(9) C(33) C(34) C(39) -1.3(5)
N(16) C(33) C(34) C(35) -5.0(9)
N(16) C(33) C(34) C(39) 178.1(4)
C(33) C(34) C(35) C(36) -174.7(5)
C(33) C(34) C(39) C(38) 176.9(4)
C(33) C(34) C(39) C(40) -0.4(5)
C(35) C(34) C(39) C(38) -0.4(7)
C(35) C(34) C(39) C(40) -177.7(5)
C(39) C(34) C(35) C(36) 1.8(8)
C(34) C(35) C(36) C(37) -2.3(8)
C(35) C(36) C(37) C(38) 1.3(9)
C(36) C(37) C(38) C(39) 0.2(6)
C(37) C(38) C(39) C(34) -0.7(7)
C(37) C(38) C(39) C(40) 175.7(5)
C(34) C(39) C(40) N(9) 2.0(6)
C(34) C(39) C(40) N(10) -173.9(4)
C(38) C(39) C(40) N(9) -174.7(5)
C(38) C(39) C(40) N(10) 9.3(9)
N(10) C(41) C(42) C(43) -7.4(9)
N(10) C(41) C(42) C(47) 175.0(4)
N(11) C(41) C(42) C(43) 175.5(5)
N(11) C(41) C(42) C(47) -2.1(5)
C(41) C(42) C(43) C(44) -176.4(5)
C(41) C(42) C(47) C(46) 178.0(5)
C(41) C(42) C(47) C(48) -0.3(5)
C(43) C(42) C(47) C(46) 0.1(6)
C(43) C(42) C(47) C(48) -178.2(5)
C(47) C(42) C(43) C(44) 0.8(8)
C(42) C(43) C(44) C(45) -1.1(8)
C(43) C(44) C(45) C(46) 0.5(9)
C(44) C(45) C(46) C(47) 0.3(7)
C(45) C(46) C(47) C(42) -0.6(8)
C(45) C(46) C(47) C(48) 177.1(6)
C(42) C(47) C(48) N(11) 2.6(6)
C(42) C(47) C(48) N(12) -175.0(4)
C(46) C(47) C(48) N(11) -175.4(5)
C(46) C(47) C(48) N(12) 7.1(9)
N(12) C(49) C(50) C(51) -3.0(9)
N(12) C(49) C(50) C(55) 176.2(5)
N(13) C(49) C(50) C(51) -179.3(6)
N(13) C(49) C(50) C(55) -0.2(5)
C(49) C(50) C(51) C(52) -179.5(5)
C(49) C(50) C(55) C(54) 178.4(5)
C(49) C(50) C(55) C(56) -1.3(5)
C(51) C(50) C(55) C(54) -2.3(8)
C(51) C(50) C(55) C(56) 177.9(5)
C(55) C(50) C(51) C(52) 1.5(8)
C(50) C(51) C(52) C(53) -0.6(8)
C(51) C(52) C(53) C(54) 0.5(8)
C(52) C(53) C(54) C(55) -1.2(8)
C(53) C(54) C(55) C(50) 2.1(8)
C(53) C(54) C(55) C(56) -178.3(5)
C(50) C(55) C(56) N(13) 2.6(6)
C(50) C(55) C(56) N(14) -174.0(5)
C(54) C(55) C(56) N(13) -177.2(5)
C(54) C(55) C(56) N(14) 6.3(9)
N(14) C(57) C(58) C(59) -9.6(9)
N(14) C(57) C(58) C(63) 176.1(4)
N(15) C(57) C(58) C(59) 172.2(5)
N(15) C(57) C(58) C(63) -2.1(6)
C(57) C(58) C(59) C(60) -172.5(5)
C(57) C(58) C(63) C(62) 174.2(4)
C(57) C(58) C(63) C(64) -0.8(5)
C(59) C(58) C(63) C(62) -0.8(8)
C(59) C(58) C(63) C(64) -175.9(5)
C(63) C(58) C(59) C(60) 1.1(8)
C(58) C(59) C(60) C(61) -0.1(6)
C(59) C(60) C(61) C(62) -1.1(9)
C(60) C(61) C(62) C(63) 1.4(8)
C(61) C(62) C(63) C(58) -0.5(8)
C(61) C(62) C(63) C(64) 173.1(5)
C(58) C(63) C(64) N(15) 3.5(6)
C(58) C(63) C(64) N(16) -177.3(4)
C(62) C(63) C(64) N(15) -170.7(5)
C(62) C(63) C(64) N(16) 8.5(9)
